data_7033008
loop_
_publ_author_name
'Anga, Srinivas'
'Bhattacharjee, Jayeeta'
'Harinath, Adimulam'
'Panda, Tarun K.'

_publ_section_title
;
 Synthesis, structure and reactivity study of magnesium amidinato
 complexes derived from carbodiimides and
 N,N'-bis(2,6-diisopropylphenyl)-1,4-diaza-butadiene ligands.
;
_journal_issue 3
_journal_name_full 'Dalton transactions (Cambridge, England : 2003)'
_journal_page_first 955
_journal_page_last 965
_journal_paper_doi 10.1039/c4dt03074e
_journal_volume 44
_journal_year 2015
_chemical_formula_moiety 'C54 H72 Mg N6'
_chemical_formula_sum 'C54 H72 Mg N6'
_chemical_formula_weight 829.49
_chemical_name_systematic
;
 ?
;
_space_group_IT_number 2
_symmetry_cell_setting triclinic
_symmetry_space_group_name_Hall '-P 1'
_symmetry_space_group_name_H-M 'P -1'
_atom_sites_solution_hydrogens geom
_atom_sites_solution_primary direct
_atom_sites_solution_secondary difmap
_audit_creation_method SHELXL-97
_cell_angle_alpha 100.146(5)
_cell_angle_beta 93.771(5)
_cell_angle_gamma 100.240(5)
_cell_formula_units_Z 2
_cell_length_a 11.569(5)
_cell_length_b 12.971(5)
_cell_length_c 16.674(5)
_cell_measurement_reflns_used 15782
_cell_measurement_temperature 120(2)
_cell_measurement_theta_max 30.48
_cell_measurement_theta_min 3.13
_cell_volume 2411.6(16)
_computing_cell_refinement 'RAPID-AUTO (Rigaku, 1998)'
_computing_data_collection 'RAPID-AUTO (Rigaku, 1998)'
_computing_data_reduction 'teXan (Rigaku/MSC, 2004)'
_computing_molecular_graphics 'ORTEP III & Olex 2.1'
_computing_publication_material WinGX
_computing_structure_refinement 'SHELXL-97 (Sheldrick, 2008)'
_computing_structure_solution 'SIR 97'
_diffrn_ambient_temperature 120(2)
_diffrn_measured_fraction_theta_full 0.995
_diffrn_measured_fraction_theta_max 0.995
_diffrn_measurement_device_type 'Rigaku RAXIS-RAPID Imaging Plate'
_diffrn_radiation_monochromator graphite
_diffrn_radiation_source 'fine-focus sealed tube'
_diffrn_radiation_type MoK\a
_diffrn_radiation_wavelength 0.71069
_diffrn_reflns_av_R_equivalents 0.0556
_diffrn_reflns_av_sigmaI/netI 0.0512
_diffrn_reflns_limit_h_max 16
_diffrn_reflns_limit_h_min -16
_diffrn_reflns_limit_k_max 18
_diffrn_reflns_limit_k_min -18
_diffrn_reflns_limit_l_max 23
_diffrn_reflns_limit_l_min -23
_diffrn_reflns_number 49598
_diffrn_reflns_theta_full 30.48
_diffrn_reflns_theta_max 30.48
_diffrn_reflns_theta_min 3.13
_exptl_absorpt_coefficient_mu 0.079
_exptl_absorpt_correction_T_max 1.00000
_exptl_absorpt_correction_T_min 0.84940
_exptl_absorpt_correction_type empirical
_exptl_absorpt_process_details
'Higashi, H. (1995), ABSCOR: Program for Absorption Correction, Rigaku Corporation, Tokyo, Japan.'
_exptl_crystal_colour colorless
_exptl_crystal_density_diffrn 1.142
_exptl_crystal_density_method 'not measured'
_exptl_crystal_description plates
_exptl_crystal_F_000 900
_exptl_crystal_size_max 0.21
_exptl_crystal_size_mid 0.20
_exptl_crystal_size_min 0.16
_refine_diff_density_max 0.295
_refine_diff_density_min -0.386
_refine_diff_density_rms 0.064
_refine_ls_extinction_method none
_refine_ls_goodness_of_fit_ref 0.915
_refine_ls_hydrogen_treatment constr
_refine_ls_matrix_type full
_refine_ls_number_parameters 558
_refine_ls_number_reflns 14648
_refine_ls_number_restraints 0
_refine_ls_restrained_S_all 0.915
_refine_ls_R_factor_all 0.0903
_refine_ls_R_factor_gt 0.0925
_refine_ls_shift/su_max 0.000
_refine_ls_shift/su_mean 0.000
_refine_ls_structure_factor_coef Fsqd
_refine_ls_weighting_details 'calc w=1/[\s^2^(Fo^2^)+(0.0751P)^2^+0.0000P] where P=(Fo^2^+2Fc^2^)/3'
_refine_ls_weighting_scheme calc
_refine_ls_wR_factor_gt 0.1705
_refine_ls_wR_factor_ref 0.2408
_reflns_number_gt 4144
_reflns_number_total 14648
_reflns_threshold_expression >2\s(I)
_cod_data_source_file c4dt03074e2.cif
_cod_data_source_block compound_5
_cod_depositor_comments 'Adding full bibliography for 7033004--7033010.cif.'
_cod_database_code 7033008

loop_
_symmetry_equiv_pos_as_xyz
'x, y, z'
'-x, -y, -z'

loop_
_atom_site_label
_atom_site_type_symbol
_atom_site_fract_x
_atom_site_fract_y
_atom_site_fract_z
_atom_site_U_iso_or_equiv
_atom_site_adp_type
_atom_site_occupancy
_atom_site_symmetry_multiplicity
_atom_site_calc_flag
_atom_site_refinement_flags
Mg1 Mg 0.71832(11) 0.18286(10) 0.26851(8) 0.0332(3) Uani 1 1 d .
N1 N 0.7736(3) 0.0829(2) 0.35164(19) 0.0311(8) Uani 1 1 d .
N2 N 0.5918(3) 0.1907(3) 0.3577(2) 0.0351(8) Uani 1 1 d .
N3 N 0.5825(3) 0.1534(3) 0.16622(19) 0.0364(8) Uani 1 1 d .
N4 N 0.7969(3) 0.0950(2) 0.17086(19) 0.0325(8) Uani 1 1 d .
N5 N 0.8170(3) 0.3475(2) 0.27636(19) 0.0351(8) Uani 1 1 d .
N6 N 0.8905(3) 0.3167(3) 0.1510(2) 0.0426(9) Uani 1 1 d .
H6 H 0.8821 0.2507 0.1553 0.051 Uiso 1 1 calc R
C1 C 0.8704(4) 0.3846(3) 0.2175(3) 0.0388(10) Uani 1 1 d .
C2 C 0.9178(4) 0.5034(3) 0.2201(2) 0.0382(10) Uani 1 1 d .
H2A H 0.9156 0.5166 0.1646 0.046 Uiso 1 1 calc R
H2B H 0.8667 0.5450 0.2496 0.046 Uiso 1 1 calc R
C3 C 1.0433(4) 0.5401(3) 0.2610(2) 0.0386(10) Uani 1 1 d .
C4 C 1.1318(4) 0.4813(4) 0.2456(3) 0.0506(12) Uani 1 1 d .
H4 H 1.1136 0.4138 0.2126 0.061 Uiso 1 1 calc R
C5 C 1.2474(4) 0.5233(4) 0.2796(3) 0.0588(14) Uani 1 1 d .
H5 H 1.3055 0.4831 0.2688 0.071 Uiso 1 1 calc R
C6 C 1.2771(4) 0.6218(4) 0.3283(3) 0.0569(14) Uani 1 1 d .
H6A H 1.3551 0.6498 0.3492 0.068 Uiso 1 1 calc R
C7 C 1.1897(5) 0.6794(4) 0.3460(3) 0.0563(14) Uani 1 1 d .
H7 H 1.2089 0.7462 0.3802 0.068 Uiso 1 1 calc R
C8 C 1.0727(4) 0.6391(3) 0.3136(3) 0.0458(11) Uani 1 1 d .
H8 H 1.0145 0.6783 0.3271 0.055 Uiso 1 1 calc R
C9 C 0.8073(4) 0.4288(3) 0.3496(2) 0.0363(10) Uani 1 1 d .
H9 H 0.8675 0.4922 0.3491 0.044 Uiso 1 1 calc R
C10 C 0.8323(4) 0.3916(3) 0.4289(2) 0.0384(10) Uani 1 1 d .
H10A H 0.9112 0.3759 0.4325 0.046 Uiso 1 1 calc R
H10B H 0.7763 0.3271 0.4310 0.046 Uiso 1 1 calc R
C11 C 0.8216(4) 0.4803(3) 0.4997(2) 0.0391(10) Uani 1 1 d .
H11A H 0.8388 0.4582 0.5511 0.047 Uiso 1 1 calc R
H11B H 0.8794 0.5436 0.4977 0.047 Uiso 1 1 calc R
C12 C 0.6996(4) 0.5073(4) 0.4968(3) 0.0513(12) Uani 1 1 d .
H12A H 0.6964 0.5642 0.5425 0.062 Uiso 1 1 calc R
H12B H 0.6418 0.4453 0.5018 0.062 Uiso 1 1 calc R
C13 C 0.6697(4) 0.5422(4) 0.4170(3) 0.0492(12) Uani 1 1 d .
H13A H 0.7193 0.6107 0.4164 0.059 Uiso 1 1 calc R
H13B H 0.5882 0.5512 0.4137 0.059 Uiso 1 1 calc R
C14 C 0.6875(3) 0.4614(3) 0.3428(2) 0.0381(10) Uani 1 1 d .
H14A H 0.6259 0.3984 0.3366 0.046 Uiso 1 1 calc R
H14B H 0.6798 0.4919 0.2941 0.046 Uiso 1 1 calc R
C15 C 0.9252(4) 0.3411(3) 0.0719(2) 0.0372(10) Uani 1 1 d .
H15 H 0.9744 0.4127 0.0822 0.045 Uiso 1 1 calc R
C16 C 0.9970(4) 0.2634(4) 0.0335(3) 0.0465(12) Uani 1 1 d .
H16A H 0.9512 0.1914 0.0254 0.056 Uiso 1 1 calc R
H16B H 1.0673 0.2674 0.0699 0.056 Uiso 1 1 calc R
C17 C 1.0325(4) 0.2883(4) -0.0487(3) 0.0544(13) Uani 1 1 d .
H17A H 1.0829 0.3583 -0.0401 0.065 Uiso 1 1 calc R
H17B H 1.0769 0.2363 -0.0734 0.065 Uiso 1 1 calc R
C18 C 0.9250(4) 0.2856(4) -0.1058(3) 0.0542(13) Uani 1 1 d .
H18A H 0.8790 0.2135 -0.1190 0.065 Uiso 1 1 calc R
H18B H 0.9498 0.3054 -0.1564 0.065 Uiso 1 1 calc R
C19 C 0.8487(4) 0.3614(4) -0.0677(3) 0.0509(12) Uani 1 1 d .
H19A H 0.7769 0.3526 -0.1037 0.061 Uiso 1 1 calc R
H19B H 0.8907 0.4343 -0.0624 0.061 Uiso 1 1 calc R
C20 C 0.8167(4) 0.3416(3) 0.0164(3) 0.0454(11) Uani 1 1 d .
H20A H 0.7766 0.3969 0.0412 0.055 Uiso 1 1 calc R
H20B H 0.7630 0.2735 0.0100 0.055 Uiso 1 1 calc R
C21 C 0.8914(4) 0.0492(3) 0.1535(2) 0.0360(10) Uani 1 1 d .
H21 H 0.9567 0.0548 0.1908 0.043 Uiso 1 1 calc R
C22 C 0.8790(4) -0.0067(3) 0.0738(3) 0.0409(11) Uani 1 1 d .
H22 H 0.9331 -0.0434 0.0485 0.049 Uiso 1 1 calc R
C23 C 0.7695(4) 0.0026(3) 0.0389(3) 0.0425(11) Uani 1 1 d .
H23 H 0.7355 -0.0271 -0.0141 0.051 Uiso 1 1 calc R
C24 C 0.7214(4) 0.0652(3) 0.0991(2) 0.0337(10) Uani 1 1 d .
C25 C 0.6107(4) 0.0975(3) 0.1002(2) 0.0354(10) Uani 1 1 d .
H25 H 0.5576 0.0785 0.0533 0.042 Uiso 1 1 calc R
C26 C 0.4612(3) 0.1661(3) 0.1671(2) 0.0359(10) Uani 1 1 d .
C27 C 0.3822(4) 0.0878(3) 0.1947(2) 0.0342(10) Uani 1 1 d .
C28 C 0.2661(4) 0.1007(3) 0.1974(2) 0.0427(11) Uani 1 1 d .
H28 H 0.2117 0.0496 0.2149 0.051 Uiso 1 1 calc R
C29 C 0.2298(4) 0.1881(4) 0.1747(3) 0.0450(11) Uani 1 1 d .
H29 H 0.1513 0.1949 0.1769 0.054 Uiso 1 1 calc R
C30 C 0.3092(4) 0.2659(4) 0.1486(3) 0.0453(11) Uani 1 1 d .
H30 H 0.2838 0.3246 0.1336 0.054 Uiso 1 1 calc R
C31 C 0.4266(3) 0.2563(3) 0.1448(2) 0.0358(10) Uani 1 1 d .
C32 C 0.5122(4) 0.3388(3) 0.1128(2) 0.0379(10) Uani 1 1 d .
H32 H 0.5927 0.3324 0.1303 0.045 Uiso 1 1 calc R
C33 C 0.4984(4) 0.4533(4) 0.1439(3) 0.0535(13) Uani 1 1 d .
H33A H 0.4245 0.4643 0.1205 0.080 Uiso 1 1 calc R
H33B H 0.5620 0.5018 0.1284 0.080 Uiso 1 1 calc R
H33C H 0.4999 0.4661 0.2025 0.080 Uiso 1 1 calc R
C34 C 0.4953(4) 0.3143(4) 0.0179(2) 0.0506(12) Uani 1 1 d .
H34A H 0.5118 0.2448 -0.0018 0.076 Uiso 1 1 calc R
H34B H 0.5483 0.3669 -0.0027 0.076 Uiso 1 1 calc R
H34C H 0.4154 0.3159 -0.0005 0.076 Uiso 1 1 calc R
C35 C 0.4215(4) -0.0087(3) 0.2183(2) 0.0373(10) Uani 1 1 d .
H35 H 0.5072 0.0099 0.2326 0.045 Uiso 1 1 calc R
C36 C 0.3656(4) -0.0432(3) 0.2920(3) 0.0453(11) Uani 1 1 d .
H36A H 0.3744 0.0175 0.3358 0.068 Uiso 1 1 calc R
H36B H 0.4039 -0.0963 0.3096 0.068 Uiso 1 1 calc R
H36C H 0.2832 -0.0724 0.2770 0.068 Uiso 1 1 calc R
C37 C 0.3967(4) -0.1024(3) 0.1454(3) 0.0550(13) Uani 1 1 d .
H37A H 0.3154 -0.1141 0.1238 0.082 Uiso 1 1 calc R
H37B H 0.4126 -0.1655 0.1631 0.082 Uiso 1 1 calc R
H37C H 0.4465 -0.0862 0.1037 0.082 Uiso 1 1 calc R
C38 C 0.4982(4) 0.2334(3) 0.3791(2) 0.0368(10) Uani 1 1 d .
H38 H 0.4601 0.2721 0.3476 0.044 Uiso 1 1 calc R
C40 C 0.5416(4) 0.1519(3) 0.4811(3) 0.0403(11) Uani 1 1 d .
H40 H 0.5420 0.1252 0.5293 0.048 Uiso 1 1 calc R
C41 C 0.6179(4) 0.1391(3) 0.4207(2) 0.0347(10) Uani 1 1 d .
C42 C 0.7102(3) 0.0819(3) 0.4140(2) 0.0349(10) Uani 1 1 d .
H42 H 0.7264 0.0432 0.4539 0.042 Uiso 1 1 calc R
C43 C 0.8616(4) 0.0175(3) 0.3417(2) 0.0322(9) Uani 1 1 d .
C44 C 0.9786(4) 0.0602(3) 0.3701(2) 0.0332(10) Uani 1 1 d .
C45 C 1.0640(4) -0.0015(3) 0.3529(2) 0.0358(10) Uani 1 1 d .
H45 H 1.1426 0.0268 0.3719 0.043 Uiso 1 1 calc R
C46 C 1.0334(4) -0.1049(3) 0.3079(2) 0.0387(10) Uani 1 1 d .
H46 H 1.0911 -0.1455 0.2962 0.046 Uiso 1 1 calc R
C47 C 0.9158(4) -0.1468(3) 0.2804(2) 0.0371(10) Uani 1 1 d .
H47 H 0.8954 -0.2159 0.2501 0.045 Uiso 1 1 calc R
C48 C 0.8276(4) -0.0885(3) 0.2968(2) 0.0328(9) Uani 1 1 d .
C49 C 0.6997(3) -0.1370(3) 0.2664(2) 0.0372(10) Uani 1 1 d .
H49 H 0.6580 -0.0781 0.2633 0.045 Uiso 1 1 calc R
C50 C 0.6415(4) -0.2006(4) 0.3267(3) 0.0582(14) Uani 1 1 d .
H50A H 0.6793 -0.2600 0.3301 0.087 Uiso 1 1 calc R
H50B H 0.5593 -0.2262 0.3082 0.087 Uiso 1 1 calc R
H50C H 0.6491 -0.1555 0.3797 0.087 Uiso 1 1 calc R
C51 C 0.6849(4) -0.2068(4) 0.1807(3) 0.0543(13) Uani 1 1 d .
H51A H 0.7240 -0.1667 0.1437 0.081 Uiso 1 1 calc R
H51B H 0.6025 -0.2289 0.1620 0.081 Uiso 1 1 calc R
H51C H 0.7191 -0.2687 0.1828 0.081 Uiso 1 1 calc R
C52 C 1.0911(4) 0.1817(4) 0.4969(3) 0.0557(13) Uani 1 1 d .
H52A H 1.0503 0.1338 0.5281 0.084 Uiso 1 1 calc R
H52B H 1.1037 0.2535 0.5275 0.084 Uiso 1 1 calc R
H52C H 1.1658 0.1628 0.4860 0.084 Uiso 1 1 calc R
C53 C 1.0170(4) 0.1741(3) 0.4161(2) 0.0361(10) Uani 1 1 d .
H53 H 0.9456 0.2019 0.4289 0.043 Uiso 1 1 calc R
C54 C 1.0832(4) 0.2435(3) 0.3631(3) 0.0510(13) Uani 1 1 d .
H54A H 1.1561 0.2207 0.3523 0.077 Uiso 1 1 calc R
H54B H 1.0994 0.3165 0.3911 0.077 Uiso 1 1 calc R
H54C H 1.0359 0.2370 0.3123 0.077 Uiso 1 1 calc R
C55 C 0.4649(4) 0.2126(3) 0.4548(2) 0.0408(11) Uani 1 1 d .
H55 H 0.4034 0.2350 0.4820 0.049 Uiso 1 1 calc R

loop_
_atom_site_aniso_label
_atom_site_aniso_U_11
_atom_site_aniso_U_22
_atom_site_aniso_U_33
_atom_site_aniso_U_23
_atom_site_aniso_U_13
_atom_site_aniso_U_12
Mg1 0.0323(8) 0.0396(8) 0.0268(7) 0.0053(6) -0.0014(6) 0.0071(6)
N1 0.0288(19) 0.0302(18) 0.0325(19) 0.0015(15) -0.0009(15) 0.0072(15)
N2 0.030(2) 0.038(2) 0.037(2) 0.0081(16) 0.0006(16) 0.0070(16)
N3 0.031(2) 0.046(2) 0.031(2) 0.0079(17) -0.0025(16) 0.0088(17)
N4 0.0313(19) 0.0289(18) 0.035(2) 0.0041(15) 0.0030(16) 0.0026(16)
N5 0.038(2) 0.038(2) 0.0294(19) 0.0079(16) -0.0019(16) 0.0064(17)
N6 0.056(2) 0.036(2) 0.033(2) 0.0063(17) 0.0054(18) 0.0022(18)
C1 0.036(2) 0.045(3) 0.033(2) 0.003(2) -0.007(2) 0.009(2)
C2 0.043(3) 0.034(2) 0.036(2) 0.0057(19) -0.001(2) 0.006(2)
C3 0.041(3) 0.037(3) 0.036(2) 0.010(2) -0.006(2) 0.004(2)
C4 0.046(3) 0.064(3) 0.036(3) 0.002(2) 0.000(2) 0.006(3)
C5 0.048(3) 0.082(4) 0.048(3) 0.014(3) 0.009(3) 0.013(3)
C6 0.046(3) 0.066(4) 0.054(3) 0.022(3) -0.008(3) -0.009(3)
C7 0.064(4) 0.039(3) 0.057(3) 0.010(2) -0.020(3) -0.007(3)
C8 0.052(3) 0.033(3) 0.050(3) 0.009(2) -0.011(2) 0.006(2)
C9 0.039(3) 0.038(2) 0.031(2) 0.0027(19) 0.0009(19) 0.010(2)
C10 0.040(3) 0.044(3) 0.029(2) 0.0009(19) -0.0022(19) 0.010(2)
C11 0.041(3) 0.043(3) 0.030(2) -0.0016(19) -0.004(2) 0.011(2)
C12 0.055(3) 0.057(3) 0.040(3) -0.003(2) 0.002(2) 0.017(3)
C13 0.043(3) 0.054(3) 0.049(3) 0.001(2) -0.002(2) 0.015(2)
C14 0.033(2) 0.040(2) 0.042(3) 0.007(2) -0.003(2) 0.010(2)
C15 0.039(3) 0.038(2) 0.029(2) 0.0077(19) -0.0012(19) -0.004(2)
C16 0.049(3) 0.050(3) 0.043(3) 0.019(2) 0.004(2) 0.008(2)
C17 0.069(4) 0.049(3) 0.049(3) 0.016(2) 0.021(3) 0.008(3)
C18 0.074(4) 0.051(3) 0.036(3) 0.016(2) 0.009(3) -0.001(3)
C19 0.055(3) 0.053(3) 0.043(3) 0.015(2) -0.007(2) 0.005(3)
C20 0.049(3) 0.044(3) 0.040(3) 0.008(2) 0.001(2) 0.001(2)
C21 0.035(2) 0.039(2) 0.035(2) 0.012(2) 0.005(2) 0.005(2)
C22 0.041(3) 0.042(3) 0.043(3) 0.010(2) 0.011(2) 0.010(2)
C23 0.046(3) 0.047(3) 0.034(2) 0.007(2) 0.007(2) 0.008(2)
C24 0.036(2) 0.033(2) 0.032(2) 0.0053(18) 0.000(2) 0.008(2)
C25 0.038(3) 0.040(2) 0.025(2) 0.0097(19) -0.0018(19) 0.000(2)
C26 0.030(2) 0.053(3) 0.024(2) 0.0026(19) -0.0035(18) 0.009(2)
C27 0.032(2) 0.046(3) 0.024(2) 0.0015(19) -0.0007(18) 0.011(2)
C28 0.042(3) 0.050(3) 0.037(3) 0.011(2) 0.003(2) 0.010(2)
C29 0.031(2) 0.063(3) 0.043(3) 0.011(2) -0.001(2) 0.015(2)
C30 0.043(3) 0.056(3) 0.041(3) 0.016(2) 0.000(2) 0.015(2)
C31 0.029(2) 0.049(3) 0.027(2) 0.0042(19) -0.0036(18) 0.005(2)
C32 0.032(2) 0.047(3) 0.035(2) 0.009(2) -0.0009(19) 0.010(2)
C33 0.050(3) 0.057(3) 0.057(3) 0.019(3) 0.005(2) 0.013(3)
C34 0.053(3) 0.066(3) 0.038(3) 0.015(2) 0.007(2) 0.017(3)
C35 0.035(2) 0.036(2) 0.037(2) 0.0036(19) 0.000(2) 0.000(2)
C36 0.042(3) 0.046(3) 0.047(3) 0.016(2) 0.000(2) 0.003(2)
C37 0.057(3) 0.053(3) 0.050(3) 0.003(2) 0.004(2) 0.004(3)
C38 0.035(2) 0.041(3) 0.035(2) 0.0078(19) -0.0009(19) 0.009(2)
C40 0.041(3) 0.048(3) 0.033(2) 0.004(2) 0.007(2) 0.014(2)
C41 0.036(2) 0.034(2) 0.032(2) 0.0034(19) 0.0015(19) 0.006(2)
C42 0.039(3) 0.037(2) 0.025(2) 0.0056(18) -0.0005(19) 0.001(2)
C43 0.037(2) 0.030(2) 0.030(2) 0.0092(18) 0.0011(19) 0.006(2)
C44 0.037(3) 0.034(2) 0.026(2) 0.0026(18) -0.0026(18) 0.007(2)
C45 0.030(2) 0.038(2) 0.040(2) 0.005(2) 0.0007(19) 0.009(2)
C46 0.036(3) 0.034(2) 0.047(3) 0.009(2) 0.004(2) 0.008(2)
C47 0.038(3) 0.034(2) 0.040(3) 0.008(2) 0.000(2) 0.008(2)
C48 0.036(2) 0.034(2) 0.031(2) 0.0129(19) 0.0007(19) 0.008(2)
C49 0.039(3) 0.037(2) 0.035(2) 0.0066(19) -0.004(2) 0.007(2)
C50 0.045(3) 0.072(4) 0.052(3) 0.016(3) 0.003(2) -0.009(3)
C51 0.046(3) 0.067(3) 0.040(3) 0.003(2) -0.009(2) -0.004(3)
C52 0.063(3) 0.049(3) 0.047(3) 0.002(2) -0.007(3) 0.000(2)
C53 0.036(2) 0.038(2) 0.032(2) 0.0030(19) 0.0026(19) 0.005(2)
C54 0.064(3) 0.040(3) 0.046(3) 0.002(2) 0.007(3) 0.009(2)
C55 0.036(3) 0.053(3) 0.035(2) 0.004(2) 0.005(2) 0.016(2)

loop_
_atom_type_symbol
_atom_type_description
_atom_type_scat_dispersion_real
_atom_type_scat_dispersion_imag
_atom_type_scat_source
C C 0.0030 0.0020 'International Tables Vol C Tables 4.2.6.8 and 6.1.1.4'
H H 0.0000 0.0000 'International Tables Vol C Tables 4.2.6.8 and 6.1.1.4'
Mg Mg 0.0490 0.0360 'International Tables Vol C Tables 4.2.6.8 and 6.1.1.4'
N N 0.0060 0.0030 'International Tables Vol C Tables 4.2.6.8 and 6.1.1.4'

loop_
_geom_angle_atom_site_label_1
_geom_angle_atom_site_label_2
_geom_angle_atom_site_label_3
_geom_angle
N2 Mg1 N4 151.39(13)
N2 Mg1 N3 92.77(14)
N4 Mg1 N3 77.61(13)
N2 Mg1 N1 77.43(12)
N4 Mg1 N1 89.59(13)
N3 Mg1 N1 133.28(13)
N2 Mg1 N5 106.87(13)
N4 Mg1 N5 101.70(12)
N3 Mg1 N5 106.51(13)
N1 Mg1 N5 120.11(13)
C42 N1 C43 119.9(3)
C42 N1 Mg1 112.1(3)
C43 N1 Mg1 127.9(2)
C38 N2 C41 104.8(3)
C38 N2 Mg1 143.4(3)
C41 N2 Mg1 111.6(3)
C25 N3 C26 117.0(3)
C25 N3 Mg1 112.7(3)
C26 N3 Mg1 128.7(2)
C21 N4 C24 104.6(3)
C21 N4 Mg1 143.6(3)
C24 N4 Mg1 111.6(3)
C1 N5 C9 115.6(3)
C1 N5 Mg1 125.9(3)
C9 N5 Mg1 117.8(2)
C1 N6 C15 128.3(3)
C1 N6 H6 115.8
C15 N6 H6 115.8
N5 C1 N6 120.1(4)
N5 C1 C2 123.9(4)
N6 C1 C2 116.0(4)
C3 C2 C1 112.7(3)
C3 C2 H2A 109.1
C1 C2 H2A 109.1
C3 C2 H2B 109.1
C1 C2 H2B 109.1
H2A C2 H2B 107.8
C4 C3 C8 118.3(4)
C4 C3 C2 122.9(4)
C8 C3 C2 118.7(4)
C5 C4 C3 120.2(5)
C5 C4 H4 119.9
C3 C4 H4 119.9
C6 C5 C4 121.5(5)
C6 C5 H5 119.3
C4 C5 H5 119.3
C5 C6 C7 118.8(5)
C5 C6 H6A 120.6
C7 C6 H6A 120.6
C6 C7 C8 121.0(5)
C6 C7 H7 119.5
C8 C7 H7 119.5
C3 C8 C7 120.0(5)
C3 C8 H8 120.0
C7 C8 H8 120.0
N5 C9 C10 112.3(3)
N5 C9 C14 109.9(3)
C10 C9 C14 112.5(3)
N5 C9 H9 107.3
C10 C9 H9 107.3
C14 C9 H9 107.3
C9 C10 C11 108.2(3)
C9 C10 H10A 110.1
C11 C10 H10A 110.1
C9 C10 H10B 110.1
C11 C10 H10B 110.1
H10A C10 H10B 108.4
C12 C11 C10 112.0(4)
C12 C11 H11A 109.2
C10 C11 H11A 109.2
C12 C11 H11B 109.2
C10 C11 H11B 109.2
H11A C11 H11B 107.9
C11 C12 C13 110.6(4)
C11 C12 H12A 109.5
C13 C12 H12A 109.5
C11 C12 H12B 109.5
C13 C12 H12B 109.5
H12A C12 H12B 108.1
C12 C13 C14 111.9(4)
C12 C13 H13A 109.2
C14 C13 H13A 109.2
C12 C13 H13B 109.2
C14 C13 H13B 109.2
H13A C13 H13B 107.9
C9 C14 C13 112.8(3)
C9 C14 H14A 109.0
C13 C14 H14A 109.0
C9 C14 H14B 109.0
C13 C14 H14B 109.0
H14A C14 H14B 107.8
N6 C15 C16 110.5(3)
N6 C15 C20 110.0(3)
C16 C15 C20 111.9(3)
N6 C15 H15 108.1
C16 C15 H15 108.1
C20 C15 H15 108.1
C15 C16 C17 110.5(3)
C15 C16 H16A 109.5
C17 C16 H16A 109.5
C15 C16 H16B 109.5
C17 C16 H16B 109.5
H16A C16 H16B 108.1
C18 C17 C16 110.8(4)
C18 C17 H17A 109.5
C16 C17 H17A 109.5
C18 C17 H17B 109.5
C16 C17 H17B 109.5
H17A C17 H17B 108.1
C17 C18 C19 111.4(4)
C17 C18 H18A 109.4
C19 C18 H18A 109.4
C17 C18 H18B 109.4
C19 C18 H18B 109.4
H18A C18 H18B 108.0
C18 C19 C20 112.1(4)
C18 C19 H19A 109.2
C20 C19 H19A 109.2
C18 C19 H19B 109.2
C20 C19 H19B 109.2
H19A C19 H19B 107.9
C15 C20 C19 111.4(3)
C15 C20 H20A 109.3
C19 C20 H20A 109.3
C15 C20 H20B 109.3
C19 C20 H20B 109.3
H20A C20 H20B 108.0
N4 C21 C22 111.9(4)
N4 C21 H21 124.1
C22 C21 H21 124.1
C21 C22 C23 106.5(4)
C21 C22 H22 126.8
C23 C22 H22 126.8
C24 C23 C22 106.2(4)
C24 C23 H23 126.9
C22 C23 H23 126.9
N4 C24 C23 110.9(4)
N4 C24 C25 117.3(4)
C23 C24 C25 131.7(4)
N3 C25 C24 120.7(4)
N3 C25 H25 119.7
C24 C25 H25 119.7
C31 C26 C27 122.2(4)
C31 C26 N3 120.5(4)
C27 C26 N3 117.2(4)
C28 C27 C26 117.6(4)
C28 C27 C35 121.2(4)
C26 C27 C35 121.2(4)
C29 C28 C27 121.2(4)
C29 C28 H28 119.4
C27 C28 H28 119.4
C28 C29 C30 120.7(4)
C28 C29 H29 119.7
C30 C29 H29 119.7
C29 C30 C31 120.2(4)
C29 C30 H30 119.9
C31 C30 H30 119.9
C30 C31 C26 118.2(4)
C30 C31 C32 120.1(4)
C26 C31 C32 121.6(4)
C31 C32 C33 113.6(3)
C31 C32 C34 109.1(3)
C33 C32 C34 109.4(3)
C31 C32 H32 108.2
C33 C32 H32 108.2
C34 C32 H32 108.2
C32 C33 H33A 109.5
C32 C33 H33B 109.5
H33A C33 H33B 109.5
C32 C33 H33C 109.5
H33A C33 H33C 109.5
H33B C33 H33C 109.5
C32 C34 H34A 109.5
C32 C34 H34B 109.5
H34A C34 H34B 109.5
C32 C34 H34C 109.5
H34A C34 H34C 109.5
H34B C34 H34C 109.5
C27 C35 C36 113.7(3)
C27 C35 C37 110.4(4)
C36 C35 C37 109.7(3)
C27 C35 H35 107.6
C36 C35 H35 107.6
C37 C35 H35 107.6
C35 C36 H36A 109.5
C35 C36 H36B 109.5
H36A C36 H36B 109.5
C35 C36 H36C 109.5
H36A C36 H36C 109.5
H36B C36 H36C 109.5
C35 C37 H37A 109.5
C35 C37 H37B 109.5
H37A C37 H37B 109.5
C35 C37 H37C 109.5
H37A C37 H37C 109.5
H37B C37 H37C 109.5
N2 C38 C55 111.8(4)
N2 C38 H38 124.1
C55 C38 H38 124.1
C55 C40 C41 106.0(4)
C55 C40 H40 127.0
C41 C40 H40 127.0
N2 C41 C40 111.1(4)
N2 C41 C42 118.3(3)
C40 C41 C42 130.6(4)
N1 C42 C41 120.2(4)
N1 C42 H42 119.9
C41 C42 H42 119.9
C44 C43 C48 121.0(4)
C44 C43 N1 120.3(4)
C48 C43 N1 118.5(4)
C43 C44 C45 119.3(4)
C43 C44 C53 121.7(4)
C45 C44 C53 118.9(4)
C46 C45 C44 120.9(4)
C46 C45 H45 119.5
C44 C45 H45 119.5
C47 C46 C45 119.1(4)
C47 C46 H46 120.4
C45 C46 H46 120.4
C46 C47 C48 121.9(4)
C46 C47 H47 119.0
C48 C47 H47 119.0
C47 C48 C43 117.7(4)
C47 C48 C49 120.6(4)
C43 C48 C49 121.7(4)
C48 C49 C50 111.0(3)
C48 C49 C51 112.9(3)
C50 C49 C51 110.2(3)
C48 C49 H49 107.5
C50 C49 H49 107.5
C51 C49 H49 107.5
C49 C50 H50A 109.5
C49 C50 H50B 109.5
H50A C50 H50B 109.5
C49 C50 H50C 109.5
H50A C50 H50C 109.5
H50B C50 H50C 109.5
C49 C51 H51A 109.5
C49 C51 H51B 109.5
H51A C51 H51B 109.5
C49 C51 H51C 109.5
H51A C51 H51C 109.5
H51B C51 H51C 109.5
C53 C52 H52A 109.5
C53 C52 H52B 109.5
H52A C52 H52B 109.5
C53 C52 H52C 109.5
H52A C52 H52C 109.5
H52B C52 H52C 109.5
C44 C53 C54 110.8(3)
C44 C53 C52 112.4(3)
C54 C53 C52 110.5(4)
C44 C53 H53 107.6
C54 C53 H53 107.6
C52 C53 H53 107.6
C53 C54 H54A 109.5
C53 C54 H54B 109.5
H54A C54 H54B 109.5
C53 C54 H54C 109.5
H54A C54 H54C 109.5
H54B C54 H54C 109.5
C40 C55 C38 106.3(4)
C40 C55 H55 126.8
C38 C55 H55 126.8

loop_
_geom_bond_atom_site_label_1
_geom_bond_atom_site_label_2
_geom_bond_distance
Mg1 N2 2.157(3)
Mg1 N4 2.165(3)
Mg1 N3 2.175(4)
Mg1 N1 2.196(3)
Mg1 N5 2.213(3)
N1 C42 1.312(4)
N1 C43 1.437(5)
N2 C38 1.342(5)
N2 C41 1.385(5)
N3 C25 1.301(5)
N3 C26 1.443(5)
N4 C21 1.358(5)
N4 C24 1.386(5)
N5 C1 1.310(5)
N5 C9 1.491(5)
N6 C1 1.351(5)
N6 C15 1.473(4)
N6 H6 0.8600
C1 C2 1.532(5)
C2 C3 1.520(5)
C2 H2A 0.9700
C2 H2B 0.9700
C3 C4 1.393(6)
C3 C8 1.393(6)
C4 C5 1.392(6)
C4 H4 0.9300
C5 C6 1.361(6)
C5 H5 0.9300
C6 C7 1.378(6)
C6 H6A 0.9300
C7 C8 1.396(6)
C7 H7 0.9300
C8 H8 0.9300
C9 C10 1.513(5)
C9 C14 1.522(5)
C9 H9 0.9800
C10 C11 1.525(5)
C10 H10A 0.9700
C10 H10B 0.9700
C11 C12 1.513(5)
C11 H11A 0.9700
C11 H11B 0.9700
C12 C13 1.517(6)
C12 H12A 0.9700
C12 H12B 0.9700
C13 C14 1.525(5)
C13 H13A 0.9700
C13 H13B 0.9700
C14 H14A 0.9700
C14 H14B 0.9700
C15 C16 1.502(5)
C15 C20 1.511(6)
C15 H15 0.9800
C16 C17 1.528(5)
C16 H16A 0.9700
C16 H16B 0.9700
C17 C18 1.507(6)
C17 H17A 0.9700
C17 H17B 0.9700
C18 C19 1.520(6)
C18 H18A 0.9700
C18 H18B 0.9700
C19 C20 1.526(5)
C19 H19A 0.9700
C19 H19B 0.9700
C20 H20A 0.9700
C20 H20B 0.9700
C21 C22 1.382(5)
C21 H21 0.9300
C22 C23 1.394(6)
C22 H22 0.9300
C23 C24 1.388(5)
C23 H23 0.9300
C24 C25 1.416(5)
C25 H25 0.9300
C26 C31 1.402(5)
C26 C27 1.403(5)
C27 C28 1.385(5)
C27 C35 1.510(5)
C28 C29 1.380(5)
C28 H28 0.9300
C29 C30 1.390(5)
C29 H29 0.9300
C30 C31 1.391(5)
C30 H30 0.9300
C31 C32 1.518(5)
C32 C33 1.525(5)
C32 C34 1.550(5)
C32 H32 0.9800
C33 H33A 0.9600
C33 H33B 0.9600
C33 H33C 0.9600
C34 H34A 0.9600
C34 H34B 0.9600
C34 H34C 0.9600
C35 C36 1.525(5)
C35 C37 1.532(6)
C35 H35 0.9800
C36 H36A 0.9600
C36 H36B 0.9600
C36 H36C 0.9600
C37 H37A 0.9600
C37 H37B 0.9600
C37 H37C 0.9600
C38 C55 1.400(5)
C38 H38 0.9300
C40 C55 1.385(6)
C40 C41 1.390(5)
C40 H40 0.9300
C41 C42 1.404(5)
C42 H42 0.9300
C43 C44 1.385(5)
C43 C48 1.418(5)
C44 C45 1.391(5)
C44 C53 1.514(5)
C45 C46 1.389(5)
C45 H45 0.9300
C46 C47 1.388(5)
C46 H46 0.9300
C47 C48 1.388(5)
C47 H47 0.9300
C48 C49 1.517(5)
C49 C50 1.525(5)
C49 C51 1.533(5)
C49 H49 0.9800
C50 H50A 0.9600
C50 H50B 0.9600
C50 H50C 0.9600
C51 H51A 0.9600
C51 H51B 0.9600
C51 H51C 0.9600
C52 C53 1.527(6)
C52 H52A 0.9600
C52 H52B 0.9600
C52 H52C 0.9600
C53 C54 1.517(5)
C53 H53 0.9800
C54 H54A 0.9600
C54 H54B 0.9600
C54 H54C 0.9600
C55 H55 0.9300
